data_7238666
loop_
_publ_author_name
'Kumar Bisht, Kamal'
'Cherian Kathalikkattil, Amal'
'Suresh, Eringathodi'

_publ_section_title
;
 Structure modulation, argentophilic interactions and photoluminescence
 properties of silver(i) coordination polymers with isomeric N-donor
 ligands
;
_journal_issue 22
_journal_name_full 'RSC Advances'
_journal_page_first 8421
_journal_paper_doi 10.1039/c2ra20642k
_journal_volume 2
_journal_year 2012
_chemical_formula_sum 'C21 H18 Ag F3 N2 O8 S'
_chemical_formula_weight 623.30
_space_group_IT_number 60
_space_group_name_Hall '-P 2n 2ab'
_space_group_name_H-M_alt 'P b c n'
_symmetry_cell_setting orthorhombic
_symmetry_space_group_name_H-M 'P b c n'
_atom_sites_solution_hydrogens geom
_atom_sites_solution_primary direct
_atom_sites_solution_secondary difmap
_audit_creation_method SHELXL-97
_cell_angle_alpha 90.00
_cell_angle_beta 90.00
_cell_angle_gamma 90.00
_cell_formula_units_Z 4
_cell_length_a 5.9957(11)
_cell_length_b 23.128(4)
_cell_length_c 16.303(3)
_cell_measurement_reflns_used 2433
_cell_measurement_temperature 100(2)
_cell_measurement_theta_max 24.56
_cell_measurement_theta_min 2.34
_cell_volume 2260.7(7)
_computing_cell_refinement 'BRUKER SMART'
_computing_data_collection 'BRUKER SMART'
_computing_data_reduction 'BRUKER SAINT'
_computing_molecular_graphics ORTEP
_computing_structure_refinement 'SHELXL-97 (Sheldrick, 1997)'
_computing_structure_solution 'SHELXS-97 (Sheldrick, 1990)'
_diffrn_ambient_temperature 100(2)
_diffrn_measured_fraction_theta_full 0.985
_diffrn_measured_fraction_theta_max 0.865
_diffrn_measurement_device_type 'BRUKER SMART APEX CCD DIFFRACTOMETER'
_diffrn_measurement_method 'OMEGA-PHI SCAN'
_diffrn_radiation_monochromator graphite
_diffrn_radiation_source 'fine-focus sealed tube'
_diffrn_radiation_type MoK\a
_diffrn_radiation_wavelength 0.71073
_diffrn_reflns_av_R_equivalents 0.0243
_diffrn_reflns_av_sigmaI/netI 0.0208
_diffrn_reflns_limit_h_max 7
_diffrn_reflns_limit_h_min -6
_diffrn_reflns_limit_k_max 25
_diffrn_reflns_limit_k_min -29
_diffrn_reflns_limit_l_max 20
_diffrn_reflns_limit_l_min -20
_diffrn_reflns_number 12013
_diffrn_reflns_theta_full 25.00
_diffrn_reflns_theta_max 27.00
_diffrn_reflns_theta_min 1.76
_exptl_absorpt_coefficient_mu 1.061
_exptl_absorpt_correction_T_max 0.9588
_exptl_absorpt_correction_T_min 0.6762
_exptl_absorpt_correction_type multi-scan
_exptl_absorpt_process_details 'BRUKER SADABS'
_exptl_crystal_colour colourless
_exptl_crystal_density_diffrn 1.831
_exptl_crystal_density_method 'not measured'
_exptl_crystal_description blocks
_exptl_crystal_F_000 1248
_exptl_crystal_size_max 0.40
_exptl_crystal_size_mid 0.33
_exptl_crystal_size_min 0.04
_refine_diff_density_max 0.574
_refine_diff_density_min -0.483
_refine_diff_density_rms 0.072
_refine_ls_extinction_method none
_refine_ls_goodness_of_fit_ref 1.093
_refine_ls_hydrogen_treatment mixed
_refine_ls_matrix_type full
_refine_ls_number_parameters 178
_refine_ls_number_reflns 2475
_refine_ls_number_restraints 1
_refine_ls_restrained_S_all 1.093
_refine_ls_R_factor_all 0.0516
_refine_ls_R_factor_gt 0.0433
_refine_ls_shift/su_max 0.000
_refine_ls_shift/su_mean 0.000
_refine_ls_structure_factor_coef Fsqd
_refine_ls_weighting_details 'calc w=1/[\s^2^(Fo^2^)+(0.0465P)^2^+3.4743P] where P=(Fo^2^+2Fc^2^)/3'
_refine_ls_weighting_scheme calc
_refine_ls_wR_factor_gt 0.1057
_refine_ls_wR_factor_ref 0.1106
_reflns_number_gt 2107
_reflns_number_total 2475
_reflns_threshold_expression >2sigma(I)
_cod_data_source_file c2ra20642k.txt
_cod_data_source_block complex2_61cff
_cod_depositor_comments
;
The following automatic conversions were performed:

data item '_exptl_absorpt_correction_type' value 'MULTI-SCAN' was
changed to 'multi-scan' in accordance with the
/home/saulius/struct/COD-crude-data/automatic-downloads/DataCite-retrospective/RSC/depositions/lib/dictionaries/cif_core.dic
dictionary named 'cif_core.dic' version 2.4.2 last updated on
2011-04-26.

Automatic conversion script
Id: cif_fix_values 6909 2019-04-08 15:41:33Z antanas 

The following automatic conversions were performed:

data name '_exptl_absorpt_process_detail' was replaced with
'_exptl_absorpt_process_details' as specified in the replacement file
'data/replacement-values/replacement_tags.lst'.

Automatic conversion script
Id: cif_correct_tags 9268 2022-04-12 08:56:07Z antanas 
;
_cod_original_sg_symbol_H-M Pbcn
_cod_database_code 7238666

loop_
_symmetry_equiv_pos_as_xyz
'x, y, z'
'-x+1/2, -y+1/2, z+1/2'
'-x, y, -z+1/2'
'x+1/2, -y+1/2, -z'
'-x, -y, -z'
'x-1/2, y-1/2, -z-1/2'
'x, -y, z-1/2'
'-x-1/2, y-1/2, z'

loop_
_atom_site_label
_atom_site_type_symbol
_atom_site_fract_x
_atom_site_fract_y
_atom_site_fract_z
_atom_site_U_iso_or_equiv
_atom_site_adp_type
_atom_site_occupancy
_atom_site_calc_flag
_atom_site_refinement_flags
Ag1 Ag 0.0000 0.335186(17) 0.7500 0.04528(15) Uani 1 d S
O1 O 0.5312(4) 0.41831(11) 0.92205(14) 0.0455(6) Uani 1 d .
O2 O 0.7417(5) 0.44050(12) 0.81368(13) 0.0530(6) Uani 1 d .
N1 N 0.0429(4) 0.33159(11) 0.88076(17) 0.0374(6) Uani 1 d .
C1 C -0.1173(6) 0.30469(15) 0.9242(2) 0.0449(8) Uani 1 d .
H1 H -0.2310 0.2859 0.8959 0.054 Uiso 1 calc R
C2 C -0.1206(7) 0.30367(16) 1.0083(2) 0.0495(9) Uani 1 d .
H2 H -0.2359 0.2855 1.0364 0.059 Uiso 1 calc R
C3 C 0.0498(7) 0.33005(17) 1.0501(2) 0.0525(10) Uani 1 d .
H3 H 0.0518 0.3300 1.1071 0.063 Uiso 1 calc R
C4 C 0.2182(6) 0.35673(16) 1.00668(18) 0.0456(8) Uani 1 d .
H4 H 0.3367 0.3740 1.0342 0.055 Uiso 1 calc R
C5 C 0.2094(5) 0.35766(13) 0.92191(17) 0.0356(7) Uani 1 d .
C6 C 0.3813(6) 0.38665(15) 0.86937(18) 0.0412(7) Uani 1 d .
H6A H 0.4634 0.3580 0.8382 0.049 Uiso 1 calc R
H6B H 0.3096 0.4128 0.8311 0.049 Uiso 1 calc R
C7 C 0.7058(5) 0.44341(14) 0.88563(18) 0.0379(7) Uani 1 d .
C8 C 0.8533(5) 0.47347(13) 0.94583(18) 0.0362(7) Uani 1 d .
C9 C 0.8190(6) 0.46946(15) 1.03005(19) 0.0419(7) Uani 1 d .
H9 H 0.6975 0.4489 1.0502 0.050 Uiso 1 calc R
C10 C 1.0354(5) 0.50402(16) 0.9161(2) 0.0429(8) Uani 1 d .
H10 H 1.0594 0.5066 0.8598 0.052 Uiso 1 calc R
O8 O 0.5000 0.2689(3) 0.7500 0.114(2) Uani 1 d SD
H8C H 0.373(8) 0.247(3) 0.759(4) 0.13(3) Uiso 1 d D
O9 O -0.0018(15) 0.1907(3) 0.8241(4) 0.216(5) Uani 1 d .
O10 O 0.2578(19) 0.1707(5) 0.7508(6) 0.152(5) Uani 0.50 d P
S1 S 0.0000 0.17087(8) 0.7500 0.0738(5) Uani 1 d S
C11 C 0.0000 0.0957(4) 0.7500 0.117(5) Uani 1 d S
F1 F 0.2610(16) 0.0883(4) 0.7523(6) 0.153(4) Uani 0.50 d P
F2 F -0.0061(10) 0.0688(2) 0.8141(3) 0.167(3) Uani 1 d .

loop_
_atom_site_aniso_label
_atom_site_aniso_U_11
_atom_site_aniso_U_22
_atom_site_aniso_U_33
_atom_site_aniso_U_23
_atom_site_aniso_U_13
_atom_site_aniso_U_12
Ag1 0.0478(2) 0.0602(3) 0.0279(2) 0.000 -0.01137(14) 0.000
O1 0.0469(14) 0.0571(15) 0.0325(11) -0.0086(10) -0.0057(10) -0.0105(11)
O2 0.0588(16) 0.0691(16) 0.0312(12) -0.0072(11) -0.0012(11) -0.0134(13)
N1 0.0401(15) 0.0410(14) 0.0310(13) -0.0001(11) -0.0076(11) 0.0008(11)
C1 0.044(2) 0.0471(19) 0.0436(18) 0.0010(15) -0.0060(15) -0.0013(16)
C2 0.053(2) 0.052(2) 0.0427(18) 0.0050(16) 0.0030(16) -0.0057(17)
C3 0.067(3) 0.061(2) 0.0287(16) 0.0051(15) -0.0012(16) 0.0007(19)
C4 0.053(2) 0.053(2) 0.0301(15) -0.0018(14) -0.0105(15) -0.0025(17)
C5 0.0419(17) 0.0357(15) 0.0292(14) -0.0005(12) -0.0060(13) 0.0045(13)
C6 0.0464(19) 0.0502(19) 0.0269(14) -0.0055(13) -0.0071(14) -0.0038(15)
C7 0.0412(18) 0.0394(17) 0.0331(15) -0.0034(13) -0.0029(13) 0.0026(14)
C8 0.0398(16) 0.0373(16) 0.0316(14) -0.0042(12) -0.0030(13) 0.0027(13)
C9 0.0419(18) 0.0490(18) 0.0348(15) -0.0016(14) 0.0016(14) -0.0067(15)
C10 0.045(2) 0.0530(19) 0.0312(15) -0.0039(14) -0.0002(13) -0.0042(15)
O8 0.139(7) 0.059(3) 0.146(6) 0.000 -0.036(5) 0.000
O9 0.379(14) 0.128(4) 0.140(6) -0.081(4) 0.022(6) -0.022(5)
O10 0.082(7) 0.201(12) 0.173(12) -0.022(8) 0.021(6) -0.073(7)
S1 0.0902(13) 0.0650(10) 0.0660(11) 0.000 0.0267(9) 0.000
C11 0.230(15) 0.071(5) 0.052(4) 0.000 -0.019(6) 0.000
F1 0.120(8) 0.109(6) 0.230(13) -0.001(6) -0.028(7) 0.062(6)
F2 0.273(8) 0.114(3) 0.115(3) 0.055(3) -0.050(3) -0.040(3)

loop_
_atom_type_symbol
_atom_type_description
_atom_type_scat_dispersion_real
_atom_type_scat_dispersion_imag
_atom_type_scat_source
C C 0.0033 0.0016 'International Tables Vol C Tables 4.2.6.8 and 6.1.1.4'
H H 0.0000 0.0000 'International Tables Vol C Tables 4.2.6.8 and 6.1.1.4'
N N 0.0061 0.0033 'International Tables Vol C Tables 4.2.6.8 and 6.1.1.4'
O O 0.0106 0.0060 'International Tables Vol C Tables 4.2.6.8 and 6.1.1.4'
Ag Ag -0.8971 1.1015 'International Tables Vol C Tables 4.2.6.8 and 6.1.1.4'
S S 0.1246 0.1234 'International Tables Vol C Tables 4.2.6.8 and 6.1.1.4'
F F 0.0171 0.0103 'International Tables Vol C Tables 4.2.6.8 and 6.1.1.4'

loop_
_geom_angle_atom_site_label_1
_geom_angle_atom_site_label_2
_geom_angle_atom_site_label_3
_geom_angle
_geom_angle_site_symmetry_1
_geom_angle_site_symmetry_3
N1 Ag1 N1 175.57(14) 3_556 .
C7 O1 C6 116.4(2) . .
C5 N1 C1 118.3(3) . .
C5 N1 Ag1 124.5(2) . .
C1 N1 Ag1 117.0(2) . .
N1 C1 C2 123.0(3) . .
N1 C1 H1 118.5 . .
C2 C1 H1 118.5 . .
C3 C2 C1 118.5(4) . .
C3 C2 H2 120.7 . .
C1 C2 H2 120.7 . .
C2 C3 C4 119.4(3) . .
C2 C3 H3 120.3 . .
C4 C3 H3 120.3 . .
C3 C4 C5 119.4(3) . .
C3 C4 H4 120.3 . .
C5 C4 H4 120.3 . .
N1 C5 C4 121.3(3) . .
N1 C5 C6 115.2(3) . .
C4 C5 C6 123.5(3) . .
O1 C6 C5 108.4(2) . .
O1 C6 H6A 110.0 . .
C5 C6 H6A 110.0 . .
O1 C6 H6B 110.0 . .
C5 C6 H6B 110.0 . .
H6A C6 H6B 108.4 . .
O2 C7 O1 123.6(3) . .
O2 C7 C8 124.4(3) . .
O1 C7 C8 112.0(3) . .
C10 C8 C9 119.7(3) . .
C10 C8 C7 118.2(3) . .
C9 C8 C7 122.0(3) . .
C10 C9 C8 120.3(3) 5_767 .
C10 C9 H9 119.9 5_767 .
C8 C9 H9 119.9 . .
C9 C10 C8 120.0(3) 5_767 .
C9 C10 H10 120.0 5_767 .
C8 C10 H10 120.0 . .
O9 S1 O9 138.5(7) . 3_556
O9 S1 O10 90.1(5) . .
O9 S1 O10 90.0(5) 3_556 .
O9 S1 O10 90.0(5) . 3_556
O9 S1 O10 90.1(5) 3_556 3_556
O10 S1 O10 179.7(10) . 3_556
O9 S1 C11 110.7(4) . .
O9 S1 C11 110.7(4) 3_556 .
O10 S1 C11 89.8(5) . .
O10 S1 C11 89.8(5) 3_556 .
F2 C11 F2 118.5(9) 3_556 .
F2 C11 F1 87.3(5) 3_556 3_556
F2 C11 F1 86.2(5) . 3_556
F2 C11 F1 86.2(5) 3_556 .
F2 C11 F1 87.3(5) . .
F1 C11 F1 167.4(10) 3_556 .
F2 C11 S1 120.8(4) 3_556 .
F2 C11 S1 120.8(4) . .
F1 C11 S1 96.3(5) 3_556 .
F1 C11 S1 96.3(5) . .

loop_
_geom_bond_atom_site_label_1
_geom_bond_atom_site_label_2
_geom_bond_distance
_geom_bond_site_symmetry_2
Ag1 N1 2.149(3) 3_556
Ag1 N1 2.149(3) .
O1 C7 1.336(4) .
O1 C6 1.443(4) .
O2 C7 1.194(4) .
N1 C5 1.345(4) .
N1 C1 1.346(5) .
C1 C2 1.372(5) .
C1 H1 0.9300 .
C2 C3 1.371(5) .
C2 H2 0.9300 .
C3 C4 1.378(5) .
C3 H3 0.9300 .
C4 C5 1.383(4) .
C4 H4 0.9300 .
C5 C6 1.499(5) .
C6 H6A 0.9700 .
C6 H6B 0.9700 .
C7 C8 1.493(4) .
C8 C10 1.388(5) .
C8 C9 1.392(4) .
C9 C10 1.382(4) 5_767
C9 H9 0.9300 .
C10 C9 1.382(4) 5_767
C10 H10 0.9300 .
O8 H8C 0.93(2) .
O9 S1 1.292(6) .
O10 S1 1.546(12) .
S1 O9 1.292(6) 3_556
S1 O10 1.546(12) 3_556
S1 C11 1.737(9) .
C11 F2 1.216(6) 3_556
C11 F2 1.216(6) .
C11 F1 1.575(9) 3_556
C11 F1 1.575(9) .
